data_7002438
loop_
_publ_author_name
'Labisbal, Elena'
'Rodr\'iguez, Laura'
'Souto, Oscar'
'Sousa-Pedrares, Antonio'
'Garc\'ia-V\'azquez, Jos\'e Arturo'
'Romero, Jaime'
'Sousa, Antonio'
'Y\'a\~nez, Matilde'
'Orallo, Francisco'
'Real, Jos\'e A.'

_publ_section_title
;
 Electrochemical synthesis and structural characterization of Co(II),
 Ni(II) and Cu(II) complexes of
 N,N-bis(4,5-dimethyl-2-hydroxybenzyl)-N-(2-pyridylmethyl)amine
;
_journal_issue 40
_journal_name_full 'Dalton Transactions'
_journal_page_first 8644
_journal_page_last 8656
_journal_paper_doi 10.1039/b907539a
_journal_year 2009
_chemical_formula_sum 'C48 H58 Cu2 N4 O7'
_chemical_formula_weight 930.06
_chemical_name_common
;
bis-(m2-N,N-bis(4,5-Dimethyl-2-oxobenzyl)-N-(2-
pyridylmethyl)amine-di-copper(ii)
;
_chemical_name_systematic
;
?
;
_space_group_IT_number 14
_symmetry_cell_setting monoclinic
_symmetry_space_group_name_Hall '-P 2ybc'
_symmetry_space_group_name_H-M 'P 1 21/c 1'
_atom_sites_solution_hydrogens geom
_atom_sites_solution_primary direct
_atom_sites_solution_secondary difmap
_audit_creation_method SHELXL-97
_cell_angle_alpha 90.00
_cell_angle_beta 95.394(3)
_cell_angle_gamma 90.00
_cell_formula_units_Z 4
_cell_length_a 10.694(2)
_cell_length_b 22.640(4)
_cell_length_c 20.273(4)
_cell_measurement_reflns_used 1485
_cell_measurement_temperature 120(2)
_cell_measurement_theta_max 24.94
_cell_measurement_theta_min 2.645
_cell_volume 4886.6(16)
_computing_cell_refinement 'BRUKER Smart'
_computing_data_collection 'BRUKER Smart'
_computing_data_reduction 'Bruker SAINT'
_computing_structure_refinement 'SHELXL-97 (Sheldrick, 1997)'
_computing_structure_solution 'SHELXS-97 (Sheldrick, 1997)'
_diffrn_ambient_temperature 120(2)
_diffrn_measured_fraction_theta_full 0.998
_diffrn_measured_fraction_theta_max 0.998
_diffrn_measurement_device_type 'Smart-CCD-1000 BRUKER'
_diffrn_measurement_method 'omega scans'
_diffrn_radiation_monochromator graphite
_diffrn_radiation_source 'fine-focus sealed tube'
_diffrn_radiation_type MoK\a
_diffrn_radiation_wavelength 0.71073
_diffrn_reflns_av_R_equivalents 0.1015
_diffrn_reflns_av_sigmaI/netI 0.0768
_diffrn_reflns_limit_h_max 13
_diffrn_reflns_limit_h_min -13
_diffrn_reflns_limit_k_max 28
_diffrn_reflns_limit_k_min 0
_diffrn_reflns_limit_l_max 25
_diffrn_reflns_limit_l_min 0
_diffrn_reflns_number 77473
_diffrn_reflns_theta_full 26.50
_diffrn_reflns_theta_max 26.50
_diffrn_reflns_theta_min 1.80
_exptl_absorpt_coefficient_mu 0.921
_exptl_absorpt_correction_T_max 0.9217
_exptl_absorpt_correction_T_min 0.8301
_exptl_absorpt_correction_type multi-scan
_exptl_absorpt_process_details
;
Sheldrick, G.M. SADABS: Program for absorption correction
using area detector data. University of G\"ottingen, Germany, 1996.
;
_exptl_crystal_colour Brown
_exptl_crystal_density_diffrn 1.264
_exptl_crystal_density_method 'not measured'
_exptl_crystal_description Plate
_exptl_crystal_F_000 1952
_exptl_crystal_size_max 0.21
_exptl_crystal_size_mid 0.17
_exptl_crystal_size_min 0.09
_platon_squeeze_details
;
;
_refine_diff_density_max 0.658
_refine_diff_density_min -0.622
_refine_diff_density_rms 0.092
_refine_ls_extinction_method none
_refine_ls_goodness_of_fit_ref 1.078
_refine_ls_hydrogen_treatment mixed
_refine_ls_matrix_type full
_refine_ls_number_parameters 576
_refine_ls_number_reflns 10130
_refine_ls_number_restraints 6
_refine_ls_restrained_S_all 1.080
_refine_ls_R_factor_all 0.0831
_refine_ls_R_factor_gt 0.0502
_refine_ls_shift/su_max 0.001
_refine_ls_shift/su_mean 0.000
_refine_ls_structure_factor_coef Fsqd
_refine_ls_weighting_details 'calc w=1/[\s^2^(Fo^2^)+(0.0595P)^2^+0.0000P] where P=(Fo^2^+2Fc^2^)/3'
_refine_ls_weighting_scheme calc
_refine_ls_wR_factor_gt 0.1187
_refine_ls_wR_factor_ref 0.1286
_reflns_number_gt 6276
_reflns_number_total 10130
_reflns_threshold_expression >2sigma(I)
_cod_data_source_file b907539a.txt
_cod_data_source_block Compound4
_cod_depositor_comments
;
The following automatic conversions were performed:
'_symmetry_cell_setting' value 'Monoclinic' changed to 'monoclinic'
according to '/home/saulius/struct/CIF-dictionaries/cif_core.dic'
dictionary named 'cif_core.dic' version 2.4.1 from 2010-06-29.

Automatic conversion script
Id: cif_fix_enum 1527 2010-12-29 10:47:43Z saulius 
;
_cod_original_cell_volume 4886.9(16)
_cod_original_sg_symbol_H-M 'P 2(1)/c'
_cod_database_code 7002438

loop_
_symmetry_equiv_pos_as_xyz
'x, y, z'
'-x, y+1/2, -z+1/2'
'-x, -y, -z'
'x, -y-1/2, z-1/2'

loop_
_atom_site_label
_atom_site_type_symbol
_atom_site_fract_x
_atom_site_fract_y
_atom_site_fract_z
_atom_site_U_iso_or_equiv
_atom_site_adp_type
_atom_site_occupancy
_atom_site_symmetry_multiplicity
_atom_site_calc_flag
_atom_site_refinement_flags
_atom_site_disorder_assembly
_atom_site_disorder_group
Cu1 Cu 0.58611(4) 0.099375(18) 0.192073(19) 0.01737(12) Uani 1 1 d . . .
Cu2 Cu 0.39854(4) 0.198688(18) 0.226424(19) 0.01827(12) Uani 1 1 d . . .
O1 O 0.4872(2) 0.03217(10) 0.21582(11) 0.0223(6) Uani 1 1 d . . .
O2 O 0.5555(2) 0.16459(10) 0.26589(10) 0.0206(5) Uani 1 1 d . . .
O3 O 0.2828(2) 0.14890(10) 0.27103(11) 0.0238(6) Uani 1 1 d . . .
O4 O 0.4489(2) 0.14349(10) 0.14719(11) 0.0205(5) Uani 1 1 d . . .
N1 N 0.7489(3) 0.06833(12) 0.23866(13) 0.0161(6) Uani 1 1 d . . .
N2 N 0.7048(3) 0.13737(13) 0.13363(13) 0.0209(7) Uani 1 1 d . . .
N3 N 0.2580(3) 0.23794(12) 0.16641(13) 0.0193(7) Uani 1 1 d . . .
N4 N 0.4830(3) 0.27680(13) 0.21319(13) 0.0213(7) Uani 1 1 d . . .
C1 C 0.5385(3) -0.01903(15) 0.19874(16) 0.0203(8) Uani 1 1 d . . .
C2 C 0.6638(3) -0.03314(15) 0.22190(16) 0.0200(8) Uani 1 1 d . . .
C3 C 0.7153(3) -0.08528(15) 0.20190(16) 0.0210(8) Uani 1 1 d . . .
H3 H 0.8003 -0.0939 0.2167 0.025 Uiso 1 1 calc R . .
C4 C 0.6482(3) -0.12582(15) 0.16101(17) 0.0222(8) Uani 1 1 d . . .
C5 C 0.5232(4) -0.11247(15) 0.13954(17) 0.0248(9) Uani 1 1 d . . .
C6 C 0.4711(3) -0.05988(15) 0.15912(17) 0.0231(8) Uani 1 1 d . . .
H6 H 0.3858 -0.0516 0.1447 0.028 Uiso 1 1 calc R . .
C7 C 0.7081(4) -0.18252(16) 0.14083(18) 0.0306(9) Uani 1 1 d . . .
H7A H 0.7983 -0.1815 0.1548 0.046 Uiso 1 1 calc R . .
H7B H 0.6951 -0.1869 0.0926 0.046 Uiso 1 1 calc R . .
H7C H 0.6697 -0.2160 0.1620 0.046 Uiso 1 1 calc R . .
C8 C 0.4446(4) -0.15447(17) 0.0946(2) 0.0397(11) Uani 1 1 d . . .
H8A H 0.3589 -0.1390 0.0865 0.059 Uiso 1 1 calc R . .
H8B H 0.4424 -0.1933 0.1158 0.059 Uiso 1 1 calc R . .
H8C H 0.4816 -0.1582 0.0523 0.059 Uiso 1 1 calc R . .
C9 C 0.7337(3) 0.00920(15) 0.26942(16) 0.0210(8) Uani 1 1 d . . .
H9A H 0.6874 0.0137 0.3092 0.025 Uiso 1 1 calc R . .
H9B H 0.8176 -0.0073 0.2838 0.025 Uiso 1 1 calc R . .
C10 C 0.7982(3) 0.11280(15) 0.28964(16) 0.0203(8) Uani 1 1 d . . .
H10A H 0.8137 0.1503 0.2667 0.024 Uiso 1 1 calc R . .
H10B H 0.8799 0.0986 0.3106 0.024 Uiso 1 1 calc R . .
C11 C 0.5976(3) 0.15364(15) 0.32928(16) 0.0201(8) Uani 1 1 d . . .
C12 C 0.5303(3) 0.17108(15) 0.38174(17) 0.0199(8) Uani 1 1 d . . .
H12 H 0.4530 0.1915 0.3726 0.024 Uiso 1 1 calc R . .
C13 C 0.5740(4) 0.15924(16) 0.44703(17) 0.0257(9) Uani 1 1 d . . .
C14 C 0.6879(4) 0.13014(17) 0.46126(17) 0.0268(9) Uani 1 1 d . . .
C15 C 0.7548(3) 0.11370(16) 0.40904(16) 0.0240(8) Uani 1 1 d . . .
H15 H 0.8322 0.0935 0.4185 0.029 Uiso 1 1 calc R . .
C16 C 0.7136(3) 0.12540(14) 0.34346(16) 0.0168(7) Uani 1 1 d . . .
C17 C 0.7397(4) 0.1169(2) 0.53196(19) 0.0509(13) Uani 1 1 d . . .
H17A H 0.7436 0.1535 0.5579 0.076 Uiso 1 1 calc R . .
H17B H 0.8243 0.1002 0.5321 0.076 Uiso 1 1 calc R . .
H17C H 0.6848 0.0885 0.5516 0.076 Uiso 1 1 calc R . .
C18 C 0.4930(4) 0.17743(19) 0.50134(18) 0.0370(10) Uani 1 1 d . . .
H18A H 0.4602 0.1421 0.5216 0.055 Uiso 1 1 calc R . .
H18B H 0.4229 0.2017 0.4823 0.055 Uiso 1 1 calc R . .
H18C H 0.5438 0.2002 0.5351 0.055 Uiso 1 1 calc R . .
C19 C 0.8392(3) 0.06347(16) 0.18750(16) 0.0223(8) Uani 1 1 d . . .
H19A H 0.8283 0.0248 0.1648 0.027 Uiso 1 1 calc R . .
H19B H 0.9261 0.0655 0.2090 0.027 Uiso 1 1 calc R . .
C20 C 0.8187(3) 0.11237(15) 0.13742(16) 0.0204(8) Uani 1 1 d . . .
C21 C 0.9076(4) 0.12809(18) 0.09558(17) 0.0287(9) Uani 1 1 d . . .
H21 H 0.9875 0.1094 0.0984 0.034 Uiso 1 1 calc R . .
C22 C 0.8763(4) 0.17221(19) 0.04915(18) 0.0354(10) Uani 1 1 d . . .
H22 H 0.9353 0.1837 0.0193 0.043 Uiso 1 1 calc R . .
C23 C 0.7616(4) 0.19923(19) 0.04604(18) 0.0336(10) Uani 1 1 d . . .
H23 H 0.7408 0.2300 0.0151 0.040 Uiso 1 1 calc R . .
C24 C 0.6762(4) 0.18052(17) 0.08921(18) 0.0295(9) Uani 1 1 d . . .
H24 H 0.5958 0.1986 0.0873 0.035 Uiso 1 1 calc R . .
C25 C 0.1844(3) 0.17783(15) 0.29159(17) 0.0221(8) Uani 1 1 d . . .
C26 C 0.1559(3) 0.17234(16) 0.35738(17) 0.0225(8) Uani 1 1 d . . .
H26 H 0.2071 0.1478 0.3868 0.027 Uiso 1 1 calc R . .
C27 C 0.0543(3) 0.20200(16) 0.38087(17) 0.0245(8) Uani 1 1 d . . .
C28 C -0.0199(3) 0.23899(16) 0.33891(17) 0.0238(8) Uani 1 1 d . . .
C29 C 0.0065(3) 0.24328(16) 0.27304(17) 0.0232(8) Uani 1 1 d . . .
H29 H -0.0455 0.2675 0.2436 0.028 Uiso 1 1 calc R . .
C30 C 0.1063(3) 0.21328(15) 0.24889(17) 0.0217(8) Uani 1 1 d . . .
C31 C 0.0312(4) 0.19540(19) 0.45278(18) 0.0349(10) Uani 1 1 d . . .
H31A H 0.0508 0.2327 0.4761 0.052 Uiso 1 1 calc R . .
H31B H 0.0849 0.1640 0.4730 0.052 Uiso 1 1 calc R . .
H31C H -0.0571 0.1853 0.4560 0.052 Uiso 1 1 calc R . .
C32 C -0.1282(3) 0.27256(18) 0.36326(19) 0.0326(10) Uani 1 1 d . . .
H32A H -0.1897 0.2446 0.3781 0.049 Uiso 1 1 calc R . .
H32B H -0.1682 0.2969 0.3272 0.049 Uiso 1 1 calc R . .
H32C H -0.0973 0.2980 0.4003 0.049 Uiso 1 1 calc R . .
C33 C 0.1297(3) 0.21603(16) 0.17685(16) 0.0226(8) Uani 1 1 d . . .
H33A H 0.1184 0.1761 0.1573 0.027 Uiso 1 1 calc R . .
H33B H 0.0666 0.2424 0.1533 0.027 Uiso 1 1 calc R . .
C34 C 0.2801(3) 0.22911(15) 0.09457(16) 0.0221(8) Uani 1 1 d . . .
H34A H 0.2156 0.2518 0.0669 0.026 Uiso 1 1 calc R . .
H34B H 0.3629 0.2463 0.0874 0.026 Uiso 1 1 calc R . .
C35 C 0.3690(3) 0.12670(16) 0.09594(16) 0.0199(8) Uani 1 1 d . . .
C36 C 0.3750(3) 0.07124(16) 0.06690(16) 0.0216(8) Uani 1 1 d . . .
H36 H 0.4397 0.0447 0.0828 0.026 Uiso 1 1 calc R . .
C37 C 0.2886(3) 0.05372(16) 0.01529(17) 0.0245(8) Uani 1 1 d . . .
C38 C 0.1922(3) 0.09226(17) -0.00840(17) 0.0267(9) Uani 1 1 d . . .
C39 C 0.1915(3) 0.14851(17) 0.01841(16) 0.0250(9) Uani 1 1 d . . .
H39 H 0.1299 0.1758 0.0006 0.030 Uiso 1 1 calc R . .
C40 C 0.2773(3) 0.16676(16) 0.07036(16) 0.0203(8) Uani 1 1 d . . .
C41 C 0.3015(4) -0.00660(17) -0.01560(19) 0.0360(10) Uani 1 1 d . . .
H41A H 0.3712 -0.0280 0.0085 0.054 Uiso 1 1 calc R . .
H41B H 0.3180 -0.0020 -0.0620 0.054 Uiso 1 1 calc R . .
H41C H 0.2235 -0.0289 -0.0132 0.054 Uiso 1 1 calc R . .
C42 C 0.0930(4) 0.0745(2) -0.06265(19) 0.0385(11) Uani 1 1 d . . .
H42A H 0.0325 0.1068 -0.0710 0.058 Uiso 1 1 calc R . .
H42B H 0.0493 0.0391 -0.0490 0.058 Uiso 1 1 calc R . .
H42C H 0.1328 0.0660 -0.1032 0.058 Uiso 1 1 calc R . .
C43 C 0.2686(3) 0.30197(15) 0.18092(17) 0.0226(8) Uani 1 1 d . . .
H43A H 0.2303 0.3109 0.2224 0.027 Uiso 1 1 calc R . .
H43B H 0.2229 0.3247 0.1445 0.027 Uiso 1 1 calc R . .
C44 C 0.4041(3) 0.31972(15) 0.18803(16) 0.0210(8) Uani 1 1 d . . .
C45 C 0.4470(4) 0.37459(16) 0.17120(16) 0.0249(8) Uani 1 1 d . . .
H45 H 0.3904 0.4035 0.1520 0.030 Uiso 1 1 calc R . .
C46 C 0.5741(4) 0.38681(17) 0.18274(17) 0.0324(10) Uani 1 1 d . . .
H46 H 0.6052 0.4249 0.1733 0.039 Uiso 1 1 calc R . .
C47 C 0.6548(4) 0.34324(17) 0.20796(18) 0.0316(9) Uani 1 1 d . . .
H47 H 0.7425 0.3505 0.2153 0.038 Uiso 1 1 calc R . .
C48 C 0.6059(4) 0.28899(17) 0.22239(18) 0.0273(9) Uani 1 1 d . . .
H48 H 0.6618 0.2589 0.2396 0.033 Uiso 1 1 calc R . .
O1S O 0.3770(3) 0.04161(13) 0.32907(15) 0.0436(8) Uani 1 1 d D . .
H1SA H 0.419(4) 0.034(2) 0.2942(16) 0.065 Uiso 1 1 d D . .
H1SB H 0.348(4) 0.0769(13) 0.313(2) 0.065 Uiso 1 1 d D . .
O2S O 0.1725(3) 0.05906(18) 0.18622(19) 0.0654(10) Uani 1 1 d D . .
H2SA H 0.200(5) 0.0209(13) 0.178(3) 0.098 Uiso 1 1 d D . .
H2SB H 0.229(4) 0.079(2) 0.217(2) 0.098 Uiso 1 1 d D . .
O3S O 0.1455(5) -0.0110(2) 0.2992(3) 0.1061(16) Uani 1 1 d D . .
H3SA H 0.131(7) -0.009(4) 0.2509(11) 0.159 Uiso 1 1 d D . .
H3SB H 0.098(6) -0.015(4) 0.336(3) 0.159 Uiso 1 1 d D . .

loop_
_atom_site_aniso_label
_atom_site_aniso_U_11
_atom_site_aniso_U_22
_atom_site_aniso_U_33
_atom_site_aniso_U_23
_atom_site_aniso_U_13
_atom_site_aniso_U_12
Cu1 0.0220(2) 0.0156(2) 0.0149(2) -0.00027(18) 0.00401(17) -0.00106(18)
Cu2 0.0233(2) 0.0165(2) 0.0154(2) -0.00071(18) 0.00358(17) 0.00074(19)
O1 0.0251(14) 0.0181(13) 0.0249(13) -0.0003(11) 0.0082(11) -0.0020(11)
O2 0.0285(14) 0.0223(13) 0.0113(11) -0.0033(10) 0.0033(10) -0.0007(11)
O3 0.0277(14) 0.0211(14) 0.0236(13) 0.0003(11) 0.0075(11) 0.0028(11)
O4 0.0246(14) 0.0206(13) 0.0161(12) -0.0042(10) 0.0009(10) 0.0026(11)
N1 0.0205(16) 0.0139(15) 0.0149(14) -0.0007(12) 0.0061(12) -0.0033(12)
N2 0.0286(18) 0.0198(16) 0.0146(14) 0.0006(13) 0.0047(13) -0.0002(14)
N3 0.0249(17) 0.0165(16) 0.0170(15) -0.0034(12) 0.0040(12) 0.0022(13)
N4 0.0310(18) 0.0199(16) 0.0136(14) -0.0023(12) 0.0048(13) -0.0011(14)
C1 0.028(2) 0.0159(19) 0.0180(18) 0.0044(15) 0.0059(15) -0.0018(16)
C2 0.031(2) 0.0152(18) 0.0147(17) 0.0045(14) 0.0059(15) -0.0027(16)
C3 0.026(2) 0.019(2) 0.0185(18) 0.0047(15) 0.0060(15) 0.0018(15)
C4 0.034(2) 0.0141(18) 0.0182(17) 0.0046(15) 0.0037(16) -0.0032(16)
C5 0.040(2) 0.0144(19) 0.0198(19) 0.0035(15) 0.0001(17) -0.0071(17)
C6 0.027(2) 0.0188(19) 0.0237(19) 0.0057(16) 0.0012(16) -0.0050(16)
C7 0.048(3) 0.019(2) 0.024(2) -0.0013(16) 0.0031(18) 0.0015(18)
C8 0.054(3) 0.024(2) 0.039(2) -0.0039(19) -0.007(2) -0.008(2)
C9 0.028(2) 0.0169(19) 0.0183(18) 0.0021(15) 0.0029(15) -0.0009(16)
C10 0.0205(19) 0.0195(19) 0.0209(18) -0.0038(15) 0.0015(15) -0.0026(15)
C11 0.034(2) 0.0141(18) 0.0122(16) 0.0008(14) 0.0003(15) -0.0044(16)
C12 0.024(2) 0.0140(18) 0.0222(18) -0.0030(15) 0.0061(15) 0.0036(15)
C13 0.043(2) 0.021(2) 0.0152(17) -0.0017(15) 0.0101(16) -0.0067(18)
C14 0.040(2) 0.027(2) 0.0138(17) 0.0005(16) 0.0032(16) 0.0025(18)
C15 0.031(2) 0.023(2) 0.0175(18) 0.0001(15) -0.0010(16) 0.0043(16)
C16 0.0232(19) 0.0115(17) 0.0161(17) -0.0018(14) 0.0040(14) -0.0050(15)
C17 0.065(3) 0.067(3) 0.020(2) 0.003(2) 0.005(2) 0.025(3)
C18 0.050(3) 0.043(3) 0.0187(19) -0.0048(18) 0.0103(18) 0.003(2)
C19 0.027(2) 0.021(2) 0.0194(18) -0.0036(15) 0.0048(15) 0.0008(16)
C20 0.025(2) 0.022(2) 0.0145(17) -0.0097(15) 0.0049(14) -0.0105(16)
C21 0.029(2) 0.038(2) 0.0203(19) -0.0084(18) 0.0071(16) -0.0078(19)
C22 0.040(3) 0.049(3) 0.0186(19) 0.0029(19) 0.0078(18) -0.018(2)
C23 0.043(3) 0.037(2) 0.021(2) 0.0055(18) 0.0038(18) -0.009(2)
C24 0.033(2) 0.032(2) 0.023(2) 0.0014(17) 0.0033(17) -0.0020(18)
C25 0.022(2) 0.0183(19) 0.0261(19) -0.0034(16) 0.0057(16) -0.0041(15)
C26 0.024(2) 0.020(2) 0.0233(19) -0.0016(16) 0.0061(16) -0.0035(16)
C27 0.026(2) 0.026(2) 0.0220(19) -0.0097(17) 0.0050(16) -0.0100(17)
C28 0.023(2) 0.024(2) 0.0253(19) -0.0127(16) 0.0051(16) -0.0049(16)
C29 0.021(2) 0.023(2) 0.0257(19) -0.0060(16) 0.0011(15) -0.0034(16)
C30 0.023(2) 0.020(2) 0.0228(18) -0.0055(15) 0.0048(15) -0.0036(15)
C31 0.037(2) 0.043(3) 0.026(2) -0.0085(19) 0.0105(18) -0.003(2)
C32 0.029(2) 0.041(3) 0.028(2) -0.0122(19) 0.0078(17) 0.0006(19)
C33 0.023(2) 0.025(2) 0.0196(18) -0.0057(16) 0.0000(15) 0.0015(16)
C34 0.029(2) 0.021(2) 0.0161(17) -0.0019(15) 0.0040(15) 0.0063(16)
C35 0.022(2) 0.023(2) 0.0159(17) -0.0031(15) 0.0052(15) -0.0035(16)
C36 0.027(2) 0.0198(19) 0.0183(17) -0.0037(15) 0.0039(15) 0.0025(16)
C37 0.031(2) 0.026(2) 0.0182(18) -0.0049(16) 0.0073(16) -0.0012(17)
C38 0.023(2) 0.039(2) 0.0184(18) -0.0115(17) 0.0023(15) 0.0000(18)
C39 0.022(2) 0.036(2) 0.0175(18) -0.0077(17) 0.0034(15) 0.0044(17)
C40 0.023(2) 0.023(2) 0.0150(17) -0.0040(15) 0.0062(15) 0.0011(16)
C41 0.045(3) 0.031(2) 0.031(2) -0.0121(19) 0.0001(19) -0.002(2)
C42 0.036(3) 0.048(3) 0.032(2) -0.016(2) 0.0000(19) -0.001(2)
C43 0.032(2) 0.0163(18) 0.0188(18) -0.0009(15) 0.0011(16) 0.0091(16)
C44 0.034(2) 0.0168(19) 0.0136(17) -0.0035(14) 0.0103(15) 0.0017(16)
C45 0.043(2) 0.0173(19) 0.0162(18) -0.0021(15) 0.0115(17) 0.0026(17)
C46 0.058(3) 0.020(2) 0.021(2) -0.0037(16) 0.0147(19) -0.011(2)
C47 0.042(3) 0.023(2) 0.030(2) -0.0039(18) 0.0044(19) -0.0062(19)
C48 0.029(2) 0.025(2) 0.027(2) -0.0041(17) 0.0012(17) -0.0070(17)
O1S 0.060(2) 0.0266(17) 0.049(2) 0.0065(15) 0.0309(16) 0.0045(15)
O2S 0.050(2) 0.087(3) 0.060(2) 0.008(2) 0.0123(18) -0.006(2)
O3S 0.107(4) 0.109(4) 0.107(4) 0.023(4) 0.034(3) -0.004(3)

loop_
_atom_type_symbol
_atom_type_description
_atom_type_scat_dispersion_real
_atom_type_scat_dispersion_imag
_atom_type_scat_source
C C 0.0033 0.0016 'International Tables Vol C Tables 4.2.6.8 and 6.1.1.4'
H H 0.0000 0.0000 'International Tables Vol C Tables 4.2.6.8 and 6.1.1.4'
N N 0.0061 0.0033 'International Tables Vol C Tables 4.2.6.8 and 6.1.1.4'
O O 0.0106 0.0060 'International Tables Vol C Tables 4.2.6.8 and 6.1.1.4'
Cu Cu 0.3201 1.2651 'International Tables Vol C Tables 4.2.6.8 and 6.1.1.4'

loop_
_geom_angle_atom_site_label_1
_geom_angle_atom_site_label_2
_geom_angle_atom_site_label_3
_geom_angle
_geom_angle_site_symmetry_1
_geom_angle_site_symmetry_3
_geom_angle_publ_flag
O4 Cu1 O1 96.61(10) . . ?
O4 Cu1 N2 89.69(11) . . ?
O1 Cu1 N2 150.66(11) . . ?
O4 Cu1 N1 168.66(10) . . ?
O1 Cu1 N1 94.39(10) . . ?
N2 Cu1 N1 82.00(11) . . ?
O4 Cu1 O2 79.29(9) . . ?
O1 Cu1 O2 104.11(9) . . ?
N2 Cu1 O2 105.21(10) . . ?
N1 Cu1 O2 95.40(10) . . ?
O2 Cu2 O3 98.04(10) . . ?
O2 Cu2 N4 91.30(11) . . ?
O3 Cu2 N4 151.38(10) . . ?
O2 Cu2 N3 166.43(10) . . ?
O3 Cu2 N3 93.65(11) . . ?
N4 Cu2 N3 81.56(12) . . ?
O2 Cu2 O4 79.00(9) . . ?
O3 Cu2 O4 103.00(9) . . ?
N4 Cu2 O4 105.33(10) . . ?
N3 Cu2 O4 91.72(10) . . ?
C1 O1 Cu1 111.61(19) . . ?
C11 O2 Cu2 131.6(2) . . ?
C11 O2 Cu1 118.7(2) . . ?
Cu2 O2 Cu1 99.66(9) . . ?
C25 O3 Cu2 114.3(2) . . ?
C35 O4 Cu1 128.4(2) . . ?
C35 O4 Cu2 124.1(2) . . ?
Cu1 O4 Cu2 100.48(9) . . ?
C19 N1 C9 109.2(3) . . ?
C19 N1 C10 108.7(3) . . ?
C9 N1 C10 111.0(2) . . ?
C19 N1 Cu1 106.6(2) . . ?
C9 N1 Cu1 112.6(2) . . ?
C10 N1 Cu1 108.6(2) . . ?
C20 N2 C24 119.6(3) . . ?
C20 N2 Cu1 114.0(2) . . ?
C24 N2 Cu1 126.1(3) . . ?
C43 N3 C33 110.6(3) . . ?
C43 N3 C34 107.8(3) . . ?
C33 N3 C34 108.8(3) . . ?
C43 N3 Cu2 105.6(2) . . ?
C33 N3 Cu2 113.9(2) . . ?
C34 N3 Cu2 110.1(2) . . ?
C48 N4 C44 118.2(3) . . ?
C48 N4 Cu2 127.5(3) . . ?
C44 N4 Cu2 114.1(2) . . ?
O1 C1 C6 121.6(3) . . ?
O1 C1 C2 120.5(3) . . ?
C6 C1 C2 117.9(3) . . ?
C3 C2 C1 119.2(3) . . ?
C3 C2 C9 123.0(3) . . ?
C1 C2 C9 117.8(3) . . ?
C2 C3 C4 122.9(3) . . ?
C3 C4 C5 117.9(3) . . ?
C3 C4 C7 121.0(3) . . ?
C5 C4 C7 121.1(3) . . ?
C6 C5 C4 119.6(3) . . ?
C6 C5 C8 119.7(3) . . ?
C4 C5 C8 120.8(3) . . ?
C1 C6 C5 122.6(3) . . ?
N1 C9 C2 111.7(3) . . ?
N1 C10 C16 115.4(3) . . ?
O2 C11 C12 121.7(3) . . ?
O2 C11 C16 119.4(3) . . ?
C12 C11 C16 118.9(3) . . ?
C13 C12 C11 121.4(3) . . ?
C12 C13 C14 119.9(3) . . ?
C12 C13 C18 118.3(3) . . ?
C14 C13 C18 121.7(3) . . ?
C15 C14 C13 118.3(3) . . ?
C15 C14 C17 120.0(3) . . ?
C13 C14 C17 121.6(3) . . ?
C14 C15 C16 122.8(3) . . ?
C15 C16 C11 118.6(3) . . ?
C15 C16 C10 120.0(3) . . ?
C11 C16 C10 121.1(3) . . ?
N1 C19 C20 110.7(3) . . ?
N2 C20 C21 122.1(3) . . ?
N2 C20 C19 115.1(3) . . ?
C21 C20 C19 122.7(3) . . ?
C20 C21 C22 117.7(4) . . ?
C23 C22 C21 120.7(4) . . ?
C22 C23 C24 118.4(4) . . ?
N2 C24 C23 121.4(4) . . ?
O3 C25 C30 122.0(3) . . ?
O3 C25 C26 120.0(3) . . ?
C30 C25 C26 118.0(3) . . ?
C27 C26 C25 121.8(3) . . ?
C28 C27 C26 119.9(3) . . ?
C28 C27 C31 121.1(3) . . ?
C26 C27 C31 119.0(3) . . ?
C27 C28 C29 118.3(3) . . ?
C27 C28 C32 121.1(3) . . ?
C29 C28 C32 120.6(3) . . ?
C30 C29 C28 122.2(3) . . ?
C29 C30 C25 119.7(3) . . ?
C29 C30 C33 121.6(3) . . ?
C25 C30 C33 118.7(3) . . ?
N3 C33 C30 113.0(3) . . ?
C40 C34 N3 116.2(3) . . ?
O4 C35 C36 122.3(3) . . ?
O4 C35 C40 118.6(3) . . ?
C36 C35 C40 119.1(3) . . ?
C37 C36 C35 121.6(3) . . ?
C36 C37 C38 119.8(3) . . ?
C36 C37 C41 119.3(3) . . ?
C38 C37 C41 120.8(3) . . ?
C39 C38 C37 118.0(3) . . ?
C39 C38 C42 120.1(3) . . ?
C37 C38 C42 121.9(3) . . ?
C38 C39 C40 122.8(3) . . ?
C39 C40 C35 118.5(3) . . ?
C39 C40 C34 121.3(3) . . ?
C35 C40 C34 119.9(3) . . ?
N3 C43 C44 109.7(3) . . ?
N4 C44 C45 122.0(3) . . ?
N4 C44 C43 114.0(3) . . ?
C45 C44 C43 124.0(3) . . ?
C44 C45 C46 118.9(4) . . ?
C47 C46 C45 119.4(4) . . ?
C48 C47 C46 118.7(4) . . ?
N4 C48 C47 122.8(4) . . ?

loop_
_geom_bond_atom_site_label_1
_geom_bond_atom_site_label_2
_geom_bond_distance
_geom_bond_site_symmetry_2
_geom_bond_publ_flag
Cu1 O4 1.930(2) . ?
Cu1 O1 1.939(2) . ?
Cu1 N2 2.009(3) . ?
Cu1 N1 2.027(3) . ?
Cu1 O2 2.149(2) . ?
Cu2 O2 1.950(2) . ?
Cu2 O3 1.958(2) . ?
Cu2 N4 2.015(3) . ?
Cu2 N3 2.046(3) . ?
Cu2 O4 2.144(2) . ?
O1 C1 1.342(4) . ?
O2 C11 1.344(4) . ?
O3 C25 1.339(4) . ?
O4 C35 1.337(4) . ?
N1 C19 1.486(4) . ?
N1 C9 1.492(4) . ?
N1 C10 1.502(4) . ?
N2 C20 1.339(4) . ?
N2 C24 1.344(5) . ?
N3 C43 1.481(4) . ?
N3 C33 1.493(4) . ?
N3 C34 1.511(4) . ?
N4 C48 1.339(4) . ?
N4 C44 1.355(4) . ?
C1 C6 1.382(5) . ?
C1 C2 1.415(5) . ?
C2 C3 1.379(5) . ?
C2 C9 1.507(5) . ?
C3 C4 1.390(5) . ?
C4 C5 1.400(5) . ?
C4 C7 1.508(5) . ?
C5 C6 1.388(5) . ?
C5 C8 1.516(5) . ?
C10 C16 1.508(4) . ?
C11 C12 1.396(5) . ?
C11 C16 1.401(5) . ?
C12 C13 1.388(5) . ?
C13 C14 1.391(5) . ?
C13 C18 1.520(5) . ?
C14 C15 1.383(5) . ?
C14 C17 1.517(5) . ?
C15 C16 1.386(4) . ?
C19 C20 1.504(5) . ?
C20 C21 1.380(5) . ?
C21 C22 1.392(5) . ?
C22 C23 1.367(6) . ?
C23 C24 1.389(5) . ?
C25 C30 1.399(5) . ?
C25 C26 1.401(5) . ?
C26 C27 1.399(5) . ?
C27 C28 1.388(5) . ?
C27 C31 1.509(5) . ?
C28 C29 1.394(5) . ?
C28 C32 1.508(5) . ?
C29 C30 1.392(5) . ?
C30 C33 1.506(5) . ?
C34 C40 1.494(5) . ?
C35 C36 1.391(5) . ?
C35 C40 1.399(5) . ?
C36 C37 1.387(5) . ?
C37 C38 1.401(5) . ?
C37 C41 1.514(5) . ?
C38 C39 1.385(5) . ?
C38 C42 1.509(5) . ?
C39 C40 1.393(5) . ?
C43 C44 1.498(5) . ?
C44 C45 1.379(5) . ?
C45 C46 1.385(5) . ?
C46 C47 1.377(5) . ?
C47 C48 1.377(5) . ?

loop_
_geom_hbond_atom_site_label_D
_geom_hbond_atom_site_label_H
_geom_hbond_atom_site_label_A
_geom_hbond_distance_DH
_geom_hbond_distance_HA
_geom_hbond_distance_DA
_geom_hbond_angle_DHA
_geom_hbond_site_symmetry_A
O1S H1SA O1 0.889(19) 1.81(2) 2.686(4) 167(5) .
O1S H1SB O3 0.908(19) 1.94(2) 2.842(4) 175(5) .
O2S H2SB O3 0.94(2) 1.98(3) 2.847(5) 152(5) .
O3S H3SA O2S 0.98(2) 2.10(7) 2.823(6) 129(7) .

loop_
_platon_squeeze_void_nr
_platon_squeeze_void_average_x
_platon_squeeze_void_average_y
_platon_squeeze_void_average_z
_platon_squeeze_void_volume
_platon_squeeze_void_count_electrons
1 0.004 0.500 0.000 355.3 62.4
2 -0.039 1.000 0.500 355.3 62.2
